data_7218871
loop_
_publ_author_name
'Li, Jie'
'Jiang, Yibin'
'Cheng, Juan'
'Zhang, Yilin'
'Su, Huimin'
'Lam, Jacky W. Y.'
'Sung, Herman H. Y.'
'Wong, Kam Sing'
'Kwok, Hoi Sing'
'Tang, Ben Zhong'

_publ_section_title
;
 Tuning the singlet-triplet energy gap of AIE luminogens:
 crystallization-induced room temperature phosphorescence and delay
 fluorescence, tunable temperature response, highly efficient non-doped
 organic light-emitting diodes.
;
_journal_issue 2
_journal_name_full 'Physical chemistry chemical physics : PCCP'
_journal_page_first 1134
_journal_page_last 1141
_journal_paper_doi 10.1039/c4cp04052j
_journal_volume 17
_journal_year 2015
_chemical_formula_moiety 'C45 H32 N2'
_chemical_formula_sum 'C45 H32 N2'
_chemical_formula_weight 600.73
_chemical_name_systematic
(E)-2'-(2-(4'-(diphenylamino)-[1,1'-biphenyl]-2-yl)-2-phenylvinyl)-[1,1'-biphenyl]-4-carbonitrile
_space_group_IT_number 2
_space_group_name_Hall '-P 1'
_symmetry_cell_setting triclinic
_symmetry_space_group_name_Hall '-P 1'
_symmetry_space_group_name_H-M 'P -1'
_atom_sites_solution_hydrogens geom
_atom_sites_solution_primary direct
_atom_sites_solution_secondary difmap
_audit_creation_date 2013-06-23
_audit_creation_method
;
  Olex2 1.2-beta
  (compiled May  9 2012 12:37:22, GUI svn.r4230)
;
_audit_update_record
;
2014-09-03 deposited with the CCDC.
2014-11-21 downloaded from the CCDC.
;
_cell_angle_alpha 68.455(6)
_cell_angle_beta 84.347(4)
_cell_angle_gamma 73.048(4)
_cell_formula_units_Z 2
_cell_length_a 8.4790(3)
_cell_length_b 12.9948(8)
_cell_length_c 16.2781(11)
_cell_measurement_reflns_used 4573
_cell_measurement_temperature 173.0(4)
_cell_measurement_theta_max 71.5310
_cell_measurement_theta_min 3.7980
_cell_volume 1595.69(17)
_computing_cell_refinement
;
CrysAlisPro, Agilent Technologies,
Version 1.171.36.24 (release 03-12-2012 CrysAlis171 .NET)
(compiled Dec  3 2012,18:21:49)
;
_computing_data_collection
;
CrysAlisPro, Agilent Technologies,
Version 1.171.36.24 (release 03-12-2012 CrysAlis171 .NET)
(compiled Dec  3 2012,18:21:49)
;
_computing_data_reduction
;
CrysAlisPro, Agilent Technologies,
Version 1.171.36.24 (release 03-12-2012 CrysAlis171 .NET)
(compiled Dec  3 2012,18:21:49)
;
_computing_molecular_graphics
;
O. V. Dolomanov, L. J. Bourhis, R. J. Gildea, J. A. K. Howard and H. Puschmann,
OLEX2: a complete structure solution, refinement and analysis program.
J. Appl. Cryst. (2009). 42, 339-341.
;
_computing_publication_material
;
O. V. Dolomanov, L. J. Bourhis, R. J. Gildea, J. A. K. Howard and H. Puschmann,
OLEX2: a complete structure solution, refinement and analysis program.
J. Appl. Cryst. (2009). 42, 339-341.
;
_computing_structure_refinement
;
XL, G.M. Sheldrick, Acta Cryst.
(2008). A64, 112-122
;
_computing_structure_solution
;
XS, G.M. Sheldrick, Acta Cryst.
(2008). A64, 112-122
;
_diffrn_ambient_temperature 173.0(4)
_diffrn_detector_area_resol_mean 15.9578
_diffrn_measured_fraction_theta_full 0.9805
_diffrn_measured_fraction_theta_max 0.5377
_diffrn_measurement_details
;
  1 omega   39.00   67.00   1.0000    2.5000
omega____ theta____ kappa____ phi______ frames
    -      110.0000  -25.0000  -90.0000 28

  2 omega  -25.00    4.00   1.0000    2.0000
omega____ theta____ kappa____ phi______ frames
    -        0.0000  -99.0000  120.0000 29

  3 omega   11.00   42.00   1.0000    2.0000
omega____ theta____ kappa____ phi______ frames
    -        0.0000  -99.0000  120.0000 31

  4 omega  -10.00   93.00   1.0000    2.0000
omega____ theta____ kappa____ phi______ frames
    -       55.0000  -19.0000  -30.0000 103

  5 omega   82.00  123.00   1.0000    2.0000
omega____ theta____ kappa____ phi______ frames
    -       55.0000  122.0000    0.0000 41

  6 omega   -9.00   73.00   1.0000    2.0000
omega____ theta____ kappa____ phi______ frames
    -       55.0000  -57.0000  -90.0000 82

  7 omega   35.00  124.00   1.0000    2.0000
omega____ theta____ kappa____ phi______ frames
    -       55.0000   57.0000  150.0000 89

  8 omega -133.00 -102.00   1.0000    2.5000
omega____ theta____ kappa____ phi______ frames
    -      -64.0000 -151.0000  -62.0000 31

  9 omega -140.00  -55.00   1.0000    2.5000
omega____ theta____ kappa____ phi______ frames
    -      -64.0000  178.0000   90.0000 85

 10 omega   40.00   68.00   1.0000    2.5000
omega____ theta____ kappa____ phi______ frames
    -      110.0000  -92.0000    0.0000 28

 11 omega   41.00   71.00   1.0000    2.5000
omega____ theta____ kappa____ phi______ frames
    -      110.0000  -25.0000   30.0000 30

 12 omega   82.00  147.00   1.0000    2.5000
omega____ theta____ kappa____ phi______ frames
    -      110.0000  -92.0000    0.0000 65

 13 omega   38.00   70.00   1.0000    2.5000
omega____ theta____ kappa____ phi______ frames
    -      110.0000  -25.0000 -120.0000 32

 14 omega   40.00   72.00   1.0000    2.5000
omega____ theta____ kappa____ phi______ frames
    -      110.0000  -25.0000  120.0000 32

 15 omega   85.00  148.00   1.0000    2.5000
omega____ theta____ kappa____ phi______ frames
    -      110.0000  -92.0000 -180.0000 63

 16 omega   38.00   71.00   1.0000    2.5000
omega____ theta____ kappa____ phi______ frames
    -      110.0000  -25.0000   90.0000 33

 17 omega   43.00   72.00   1.0000    2.5000
omega____ theta____ kappa____ phi______ frames
    -      110.0000  -25.0000 -150.0000 29

 18 omega   42.00   72.00   1.0000    2.5000
omega____ theta____ kappa____ phi______ frames
    -      110.0000  -25.0000  150.0000 30

 19 omega   37.00   69.00   1.0000    2.5000
omega____ theta____ kappa____ phi______ frames
    -      110.0000  -25.0000    0.0000 32

 20 omega   40.00   70.00   1.0000    2.5000
omega____ theta____ kappa____ phi______ frames
    -      110.0000  -25.0000 -180.0000 30

 21 omega   38.00   65.00   1.0000    2.5000
omega____ theta____ kappa____ phi______ frames
    -      110.0000  -92.0000  -90.0000 27

 22 omega   83.00  148.00   1.0000    2.5000
omega____ theta____ kappa____ phi______ frames
    -      110.0000  -92.0000  -90.0000 65

 23 omega   39.00   72.00   1.0000    2.5000
omega____ theta____ kappa____ phi______ frames
    -      110.0000  -25.0000   60.0000 33

 24 omega   40.00   65.00   1.0000    2.5000
omega____ theta____ kappa____ phi______ frames
    -      110.0000  -92.0000   90.0000 25

 25 omega   87.00  147.00   1.0000    2.5000
omega____ theta____ kappa____ phi______ frames
    -      110.0000  -92.0000   90.0000 60

 26 omega   50.00  134.00   1.0000    2.5000
omega____ theta____ kappa____ phi______ frames
    -      110.0000  -12.0000  -90.0000 84

 27 omega  141.00  169.00   1.0000    2.5000
omega____ theta____ kappa____ phi______ frames
    -      110.0000  -12.0000  -90.0000 28

 28 omega   38.00   65.00   1.0000    2.5000
omega____ theta____ kappa____ phi______ frames
    -      110.0000  -92.0000 -180.0000 27
;
_diffrn_measurement_device 'kappa diffractometer'
_diffrn_measurement_device_type 'Xcalibur, Sapphire3, Gemini ultra'
_diffrn_measurement_method '\w scans'
_diffrn_orient_matrix_UB_11 -0.0463300000
_diffrn_orient_matrix_UB_12 -0.0986042000
_diffrn_orient_matrix_UB_13 0.0765514000
_diffrn_orient_matrix_UB_21 0.0283400000
_diffrn_orient_matrix_UB_22 0.0524959000
_diffrn_orient_matrix_UB_23 0.0662563000
_diffrn_orient_matrix_UB_31 -0.1820246000
_diffrn_orient_matrix_UB_32 0.0714527000
_diffrn_orient_matrix_UB_33 -0.0101904000
_diffrn_radiation_monochromator mirror
_diffrn_radiation_probe x-ray
_diffrn_radiation_type CuK\a
_diffrn_radiation_wavelength 1.5418
_diffrn_reflns_av_R_equivalents 0.0333
_diffrn_reflns_av_unetI/netI 0.0421
_diffrn_reflns_limit_h_max 6
_diffrn_reflns_limit_h_min -10
_diffrn_reflns_limit_k_max 15
_diffrn_reflns_limit_k_min -14
_diffrn_reflns_limit_l_max 19
_diffrn_reflns_limit_l_min -19
_diffrn_reflns_number 9193
_diffrn_reflns_theta_full 66.50
_diffrn_reflns_theta_max 66.99
_diffrn_reflns_theta_min 3.80
_diffrn_source 'sealed X-ray tube'
_diffrn_source_current 35
_diffrn_source_power 1.75
_diffrn_source_target Cu
_diffrn_source_voltage 50
_exptl_absorpt_coefficient_mu 0.553
_exptl_absorpt_correction_T_max 1.00000
_exptl_absorpt_correction_T_min 0.71036
_exptl_absorpt_correction_type multi-scan
_exptl_absorpt_process_details
;
CrysAlisPro, Agilent Technologies,
Version 1.171.36.24 (release 03-12-2012 CrysAlis171 .NET)
(compiled Dec  3 2012,18:21:49)
Empirical absorption correction using spherical harmonics,
 implemented in SCALE3 ABSPACK scaling algorithm.
;
_exptl_crystal_colour colorless
_exptl_crystal_density_diffrn 1.250
_exptl_crystal_density_method 'not measured'
_exptl_crystal_F_000 632
_exptl_crystal_preparation Luminescent
_exptl_crystal_recrystallization_method 'Re-crystallisation from solvent: Methanol/Dichloromethane'
_exptl_crystal_size_max 0.40
_exptl_crystal_size_mid 0.18
_exptl_crystal_size_min 0.05
_refine_diff_density_max 0.198
_refine_diff_density_min -0.172
_refine_diff_density_rms 0.035
_refine_ls_extinction_method none
_refine_ls_goodness_of_fit_ref 1.005
_refine_ls_hydrogen_treatment constr
_refine_ls_matrix_type full
_refine_ls_number_parameters 424
_refine_ls_number_reflns 5563
_refine_ls_number_restraints 0
_refine_ls_restrained_S_all 1.005
_refine_ls_R_factor_all 0.0469
_refine_ls_R_factor_gt 0.0411
_refine_ls_shift/su_max 0.001
_refine_ls_shift/su_mean 0.000
_refine_ls_structure_factor_coef Fsqd
_refine_ls_weighting_details 'calc w=1/[\s^2^(Fo^2^)+(0.0624P)^2^+0.1796P] where P=(Fo^2^+2Fc^2^)/3'
_refine_ls_weighting_scheme calc
_refine_ls_wR_factor_gt 0.1068
_refine_ls_wR_factor_ref 0.1117
_reflns_number_gt 4862
_reflns_number_total 5563
_reflns_threshold_expression >2sigma(I)
_cod_data_source_file c4cp04052j2.cif
_cod_data_source_block jie1cult
_cod_depositor_comments
;
The following automatic conversions were performed:

'_symmetry_cell_setting' value 'Triclinic' changed to 'triclinic'
according to
/usr/data/users/saulius/crontab/automatic-downloads/rss-feeds/RSC/lib/dictionaries/cif_core.dic
dictionary named 'cif_core.dic' version 2.4.2 from 2011-04-26.

Automatic conversion script
Id: cif_fix_values 2935 2014-11-11 08:27:57Z andrius 

 Adding full bibliography for 7218871.cif.
;
_cod_original_cell_volume 1595.69(16)
_cod_original_sg_symbol_H-M P-1
_cod_database_code 7218871
_reflns_odcompleteness_completeness 98.05
_reflns_odcompleteness_iscentric 1
_reflns_odcompleteness_theta 68.13

loop_
_space_group_symop_id
_space_group_symop_operation_xyz
1 'x, y, z'
2 '-x, -y, -z'

loop_
_atom_site_label
_atom_site_type_symbol
_atom_site_fract_x
_atom_site_fract_y
_atom_site_fract_z
_atom_site_U_iso_or_equiv
_atom_site_adp_type
_atom_site_occupancy
_atom_site_symmetry_multiplicity
_atom_site_calc_flag
_atom_site_refinement_flags
N1 N 0.71257(14) 0.29615(9) 0.88788(8) 0.0374(3) Uani 1 1 d .
N2 N 0.97579(19) 0.51680(13) 0.36452(11) 0.0630(4) Uani 1 1 d .
C1 C 0.68671(15) 0.41838(11) 0.85061(8) 0.0321(3) Uani 1 1 d .
C2 C 0.64692(17) 0.48340(11) 0.90528(9) 0.0360(3) Uani 1 1 d .
H2 H 0.6408 0.4462 0.9673 0.043 Uiso 1 1 calc R
C3 C 0.61631(16) 0.60187(11) 0.86951(8) 0.0332(3) Uani 1 1 d .
H3 H 0.5884 0.6453 0.9073 0.040 Uiso 1 1 calc R
C4 C 0.62580(14) 0.65826(10) 0.77883(8) 0.0277(3) Uani 1 1 d .
C5 C 0.67025(15) 0.59206(11) 0.72544(8) 0.0309(3) Uani 1 1 d .
H5 H 0.6809 0.6288 0.6637 0.037 Uiso 1 1 calc R
C6 C 0.69919(15) 0.47386(11) 0.76044(8) 0.0326(3) Uani 1 1 d .
H6 H 0.7277 0.4305 0.7226 0.039 Uiso 1 1 calc R
C7 C 0.58989(14) 0.78582(10) 0.73830(8) 0.0282(3) Uani 1 1 d .
C8 C 0.69842(16) 0.84136(12) 0.75062(9) 0.0355(3) Uani 1 1 d .
H8 H 0.7929 0.7975 0.7874 0.043 Uiso 1 1 calc R
C9 C 0.67133(17) 0.95960(12) 0.71029(9) 0.0399(3) Uani 1 1 d .
H9 H 0.7471 0.9959 0.7193 0.048 Uiso 1 1 calc R
C10 C 0.53398(18) 1.02436(12) 0.65709(9) 0.0384(3) Uani 1 1 d .
H10 H 0.5144 1.1054 0.6296 0.046 Uiso 1 1 calc R
C11 C 0.42501(16) 0.97048(11) 0.64402(8) 0.0331(3) Uani 1 1 d .
H11 H 0.3306 1.0154 0.6074 0.040 Uiso 1 1 calc R
C12 C 0.45069(14) 0.85166(10) 0.68344(8) 0.0273(3) Uani 1 1 d .
C13 C 0.32654(14) 0.80058(10) 0.66548(8) 0.0276(3) Uani 1 1 d .
C14 C 0.29471(15) 0.82197(11) 0.58085(8) 0.0304(3) Uani 1 1 d .
H14 H 0.3681 0.8556 0.5388 0.037 Uiso 1 1 calc R
C15 C 0.15916(15) 0.79969(11) 0.54455(8) 0.0323(3) Uani 1 1 d .
C16 C -0.00247(16) 0.84173(12) 0.56880(9) 0.0385(3) Uani 1 1 d .
H16 H -0.0223 0.8800 0.6101 0.046 Uiso 1 1 calc R
C17 C -0.13465(17) 0.82860(13) 0.53367(10) 0.0431(3) Uani 1 1 d .
H17 H -0.2438 0.8555 0.5522 0.052 Uiso 1 1 calc R
C18 C -0.10636(18) 0.77594(12) 0.47137(10) 0.0445(4) Uani 1 1 d .
H18 H -0.1967 0.7679 0.4464 0.053 Uiso 1 1 calc R
C19 C 0.05195(18) 0.73521(12) 0.44545(10) 0.0406(3) Uani 1 1 d .
H19 H 0.0695 0.7000 0.4023 0.049 Uiso 1 1 calc R
C20 C 0.18778(16) 0.74508(11) 0.48202(8) 0.0334(3) Uani 1 1 d .
C21 C 0.35668(16) 0.69458(11) 0.45550(8) 0.0325(3) Uani 1 1 d .
C22 C 0.39168(18) 0.70361(12) 0.36744(9) 0.0378(3) Uani 1 1 d .
H22 H 0.3062 0.7426 0.3242 0.045 Uiso 1 1 calc R
C23 C 0.54868(19) 0.65669(12) 0.34282(9) 0.0414(3) Uani 1 1 d .
H23 H 0.5705 0.6634 0.2830 0.050 Uiso 1 1 calc R
C24 C 0.67516(17) 0.59956(12) 0.40562(9) 0.0385(3) Uani 1 1 d .
C25 C 0.64203(17) 0.58746(12) 0.49378(9) 0.0359(3) Uani 1 1 d .
H25 H 0.7274 0.5473 0.5370 0.043 Uiso 1 1 calc R
C26 C 0.48412(16) 0.63421(11) 0.51796(8) 0.0328(3) Uani 1 1 d .
H26 H 0.4619 0.6251 0.5782 0.039 Uiso 1 1 calc R
C27 C 0.8418(2) 0.55298(13) 0.38143(10) 0.0456(4) Uani 1 1 d .
C31 C 0.84693(15) 0.22382(11) 0.85862(8) 0.0323(3) Uani 1 1 d .
C32 C 0.99489(17) 0.25253(12) 0.83770(11) 0.0447(3) Uani 1 1 d .
H32 H 1.0051 0.3205 0.8433 0.054 Uiso 1 1 calc R
C33 C 1.12769(18) 0.18345(13) 0.80876(12) 0.0527(4) Uani 1 1 d .
H33 H 1.2279 0.2047 0.7946 0.063 Uiso 1 1 calc R
C34 C 1.11635(18) 0.08413(13) 0.80018(10) 0.0470(4) Uani 1 1 d .
H34 H 1.2078 0.0368 0.7803 0.056 Uiso 1 1 calc R
C35 C 0.96934(18) 0.05471(13) 0.82105(10) 0.0421(3) Uani 1 1 d .
H35 H 0.9604 -0.0138 0.8158 0.050 Uiso 1 1 calc R
C36 C 0.83515(16) 0.12364(12) 0.84940(9) 0.0372(3) Uani 1 1 d .
H36 H 0.7347 0.1027 0.8626 0.045 Uiso 1 1 calc R
C41 C 0.58411(16) 0.25319(11) 0.93832(9) 0.0347(3) Uani 1 1 d .
C42 C 0.62049(19) 0.14772(12) 1.00810(9) 0.0422(3) Uani 1 1 d .
H42 H 0.7321 0.1053 1.0234 0.051 Uiso 1 1 calc R
C43 C 0.4947(2) 0.10480(14) 1.05505(11) 0.0513(4) Uani 1 1 d .
H43 H 0.5206 0.0319 1.1015 0.062 Uiso 1 1 calc R
C44 C 0.3322(2) 0.16603(15) 1.03546(11) 0.0518(4) Uani 1 1 d .
H44 H 0.2464 0.1356 1.0677 0.062 Uiso 1 1 calc R
C45 C 0.29556(18) 0.27253(14) 0.96813(10) 0.0465(4) Uani 1 1 d .
H45 H 0.1838 0.3163 0.9552 0.056 Uiso 1 1 calc R
C46 C 0.42005(17) 0.31601(12) 0.91938(9) 0.0389(3) Uani 1 1 d .
H46 H 0.3934 0.3889 0.8729 0.047 Uiso 1 1 calc R
C51 C 0.24034(14) 0.73540(10) 0.74247(8) 0.0290(3) Uani 1 1 d .
C52 C 0.18487(15) 0.64435(11) 0.74191(9) 0.0345(3) Uani 1 1 d .
H52 H 0.2069 0.6204 0.6924 0.041 Uiso 1 1 calc R
C53 C 0.09820(17) 0.58859(12) 0.81258(10) 0.0422(3) Uani 1 1 d .
H53 H 0.0596 0.5278 0.8107 0.051 Uiso 1 1 calc R
C54 C 0.06751(17) 0.62105(13) 0.88597(9) 0.0444(4) Uani 1 1 d .
H54 H 0.0073 0.5831 0.9342 0.053 Uiso 1 1 calc R
C55 C 0.12502(16) 0.70892(13) 0.88861(9) 0.0408(3) Uani 1 1 d .
H55 H 0.1056 0.7307 0.9392 0.049 Uiso 1 1 calc R
C56 C 0.21105(15) 0.76557(11) 0.81774(8) 0.0337(3) Uani 1 1 d .
H56 H 0.2505 0.8256 0.8205 0.040 Uiso 1 1 calc R

loop_
_atom_site_aniso_label
_atom_site_aniso_U_11
_atom_site_aniso_U_22
_atom_site_aniso_U_33
_atom_site_aniso_U_23
_atom_site_aniso_U_13
_atom_site_aniso_U_12
N1 0.0388(6) 0.0268(6) 0.0414(6) -0.0096(5) 0.0091(5) -0.0075(5)
N2 0.0607(9) 0.0624(9) 0.0684(10) -0.0294(8) 0.0270(8) -0.0212(7)
C1 0.0310(6) 0.0263(6) 0.0350(7) -0.0089(5) 0.0021(5) -0.0054(5)
C2 0.0421(7) 0.0328(7) 0.0277(6) -0.0079(5) 0.0008(5) -0.0060(6)
C3 0.0372(7) 0.0320(7) 0.0305(6) -0.0138(5) 0.0010(5) -0.0064(5)
C4 0.0219(5) 0.0283(6) 0.0315(6) -0.0102(5) -0.0017(4) -0.0049(5)
C5 0.0319(6) 0.0308(6) 0.0280(6) -0.0092(5) 0.0013(5) -0.0075(5)
C6 0.0340(6) 0.0310(7) 0.0336(7) -0.0147(5) 0.0023(5) -0.0067(5)
C7 0.0279(6) 0.0306(6) 0.0273(6) -0.0122(5) 0.0032(5) -0.0082(5)
C8 0.0322(6) 0.0377(7) 0.0387(7) -0.0144(6) -0.0021(5) -0.0108(5)
C9 0.0433(8) 0.0401(8) 0.0439(8) -0.0160(6) 0.0005(6) -0.0216(6)
C10 0.0478(8) 0.0276(7) 0.0406(7) -0.0098(6) 0.0023(6) -0.0152(6)
C11 0.0352(7) 0.0286(6) 0.0326(6) -0.0083(5) -0.0017(5) -0.0073(5)
C12 0.0278(6) 0.0282(6) 0.0263(6) -0.0105(5) 0.0040(5) -0.0083(5)
C13 0.0248(6) 0.0255(6) 0.0307(6) -0.0097(5) 0.0002(5) -0.0048(5)
C14 0.0286(6) 0.0313(6) 0.0313(6) -0.0099(5) 0.0022(5) -0.0104(5)
C15 0.0337(6) 0.0322(7) 0.0280(6) -0.0039(5) -0.0029(5) -0.0126(5)
C16 0.0354(7) 0.0418(8) 0.0337(7) -0.0077(6) -0.0028(5) -0.0101(6)
C17 0.0309(7) 0.0441(8) 0.0447(8) -0.0031(6) -0.0052(6) -0.0109(6)
C18 0.0395(8) 0.0386(8) 0.0526(9) -0.0056(7) -0.0160(6) -0.0153(6)
C19 0.0438(8) 0.0351(7) 0.0441(8) -0.0097(6) -0.0121(6) -0.0142(6)
C20 0.0377(7) 0.0302(7) 0.0316(6) -0.0050(5) -0.0043(5) -0.0143(5)
C21 0.0401(7) 0.0290(6) 0.0334(7) -0.0101(5) -0.0008(5) -0.0179(5)
C22 0.0517(8) 0.0346(7) 0.0324(7) -0.0103(6) -0.0029(6) -0.0207(6)
C23 0.0586(9) 0.0422(8) 0.0335(7) -0.0168(6) 0.0087(6) -0.0268(7)
C24 0.0462(8) 0.0376(7) 0.0417(7) -0.0189(6) 0.0111(6) -0.0234(6)
C25 0.0384(7) 0.0342(7) 0.0409(7) -0.0160(6) 0.0031(6) -0.0161(6)
C26 0.0375(7) 0.0339(7) 0.0310(6) -0.0120(5) 0.0019(5) -0.0158(5)
C27 0.0545(9) 0.0440(8) 0.0472(8) -0.0217(7) 0.0162(7) -0.0246(7)
C31 0.0331(6) 0.0271(6) 0.0313(6) -0.0067(5) -0.0015(5) -0.0047(5)
C32 0.0386(7) 0.0324(7) 0.0616(9) -0.0152(7) 0.0028(7) -0.0103(6)
C33 0.0342(7) 0.0408(8) 0.0744(11) -0.0136(8) 0.0110(7) -0.0099(6)
C34 0.0411(8) 0.0380(8) 0.0513(9) -0.0147(7) 0.0064(6) 0.0011(6)
C35 0.0442(8) 0.0356(7) 0.0471(8) -0.0189(6) -0.0028(6) -0.0056(6)
C36 0.0349(7) 0.0335(7) 0.0422(7) -0.0125(6) -0.0021(6) -0.0082(5)
C41 0.0377(7) 0.0338(7) 0.0335(7) -0.0133(6) 0.0054(5) -0.0109(5)
C42 0.0445(8) 0.0373(8) 0.0380(7) -0.0075(6) 0.0031(6) -0.0098(6)
C43 0.0610(10) 0.0437(9) 0.0444(8) -0.0081(7) 0.0114(7) -0.0209(7)
C44 0.0523(9) 0.0594(10) 0.0518(9) -0.0217(8) 0.0171(7) -0.0301(8)
C45 0.0371(7) 0.0588(10) 0.0490(9) -0.0253(8) 0.0040(6) -0.0147(7)
C46 0.0404(7) 0.0397(8) 0.0356(7) -0.0142(6) 0.0013(6) -0.0089(6)
C51 0.0229(6) 0.0285(6) 0.0319(6) -0.0075(5) -0.0019(5) -0.0054(5)
C52 0.0321(6) 0.0327(7) 0.0373(7) -0.0091(5) -0.0017(5) -0.0107(5)
C53 0.0363(7) 0.0345(7) 0.0489(8) -0.0029(6) -0.0020(6) -0.0146(6)
C54 0.0345(7) 0.0444(8) 0.0392(8) 0.0014(6) 0.0046(6) -0.0111(6)
C55 0.0336(7) 0.0476(8) 0.0327(7) -0.0093(6) 0.0041(5) -0.0062(6)
C56 0.0296(6) 0.0344(7) 0.0343(7) -0.0105(5) 0.0009(5) -0.0070(5)

loop_
_atom_type_symbol
_atom_type_description
_atom_type_scat_dispersion_real
_atom_type_scat_dispersion_imag
_atom_type_scat_source
C C 0.0181 0.0091 'International Tables Vol C Tables 4.2.6.8 and 6.1.1.4'
H H 0.0000 0.0000 'International Tables Vol C Tables 4.2.6.8 and 6.1.1.4'
N N 0.0311 0.0180 'International Tables Vol C Tables 4.2.6.8 and 6.1.1.4'

loop_
_geom_angle_atom_site_label_1
_geom_angle_atom_site_label_2
_geom_angle_atom_site_label_3
_geom_angle
C31 N1 C1 119.27(10)
C31 N1 C41 121.05(11)
C41 N1 C1 118.29(11)
C2 C1 N1 119.92(12)
C6 C1 N1 121.02(12)
C6 C1 C2 119.06(12)
C3 C2 C1 120.28(12)
C2 C3 C4 120.90(12)
C3 C4 C7 122.07(11)
C5 C4 C3 118.17(11)
C5 C4 C7 119.76(11)
C6 C5 C4 121.32(12)
C5 C6 C1 120.23(12)
C8 C7 C4 120.30(11)
C8 C7 C12 118.82(12)
C12 C7 C4 120.80(11)
C9 C8 C7 121.33(12)
C10 C9 C8 119.86(12)
C9 C10 C11 119.55(12)
C10 C11 C12 121.45(12)
C7 C12 C13 123.18(11)
C11 C12 C7 118.98(11)
C11 C12 C13 117.84(11)
C14 C13 C12 117.46(11)
C14 C13 C51 124.61(11)
C51 C13 C12 117.84(10)
C13 C14 C15 128.19(11)
C16 C15 C14 118.55(12)
C16 C15 C20 119.26(12)
C20 C15 C14 122.02(11)
C17 C16 C15 121.16(14)
C18 C17 C16 119.48(13)
C19 C18 C17 120.41(13)
C18 C19 C20 120.92(14)
C15 C20 C21 122.20(11)
C19 C20 C15 118.75(12)
C19 C20 C21 119.02(12)
C22 C21 C20 120.91(12)
C26 C21 C20 120.90(11)
C26 C21 C22 118.16(12)
C23 C22 C21 120.89(13)
C22 C23 C24 120.09(12)
C23 C24 C25 119.86(13)
C23 C24 C27 121.40(13)
C25 C24 C27 118.73(13)
C26 C25 C24 119.65(13)
C25 C26 C21 121.30(12)
N2 C27 C24 177.65(17)
C32 C31 N1 119.78(12)
C32 C31 C36 118.36(12)
C36 C31 N1 121.86(12)
C33 C32 C31 120.86(14)
C34 C33 C32 120.77(14)
C33 C34 C35 118.76(14)
C34 C35 C36 120.99(14)
C35 C36 C31 120.25(13)
C42 C41 N1 120.49(12)
C46 C41 N1 120.56(12)
C46 C41 C42 118.95(13)
C43 C42 C41 120.13(14)
C44 C43 C42 120.94(15)
C43 C44 C45 119.15(14)
C44 C45 C46 120.68(14)
C45 C46 C41 120.10(14)
C52 C51 C13 121.97(11)
C56 C51 C13 120.04(11)
C56 C51 C52 117.99(12)
C53 C52 C51 120.91(13)
C54 C53 C52 120.32(13)
C55 C54 C53 119.54(12)
C54 C55 C56 120.37(13)
C55 C56 C51 120.83(13)

loop_
_geom_bond_atom_site_label_1
_geom_bond_atom_site_label_2
_geom_bond_distance
N1 C1 1.4333(16)
N1 C31 1.4163(16)
N1 C41 1.4192(17)
N2 C27 1.145(2)
C1 C2 1.3953(19)
C1 C6 1.3863(18)
C2 C3 1.3837(18)
C3 C4 1.3923(18)
C4 C5 1.3903(18)
C4 C7 1.4892(17)
C5 C6 1.3817(18)
C7 C8 1.3922(18)
C7 C12 1.4071(17)
C8 C9 1.3884(19)
C9 C10 1.381(2)
C10 C11 1.3836(19)
C11 C12 1.3954(17)
C12 C13 1.4983(16)
C13 C14 1.3403(17)
C13 C51 1.4911(16)
C14 C15 1.4857(17)
C15 C16 1.3956(18)
C15 C20 1.4072(19)
C16 C17 1.3863(19)
C17 C18 1.386(2)
C18 C19 1.378(2)
C19 C20 1.4052(18)
C20 C21 1.4853(19)
C21 C22 1.4035(19)
C21 C26 1.3975(18)
C22 C23 1.380(2)
C23 C24 1.393(2)
C24 C25 1.3941(19)
C24 C27 1.443(2)
C25 C26 1.3835(18)
C31 C32 1.3872(19)
C31 C36 1.3962(19)
C32 C33 1.383(2)
C33 C34 1.379(2)
C34 C35 1.384(2)
C35 C36 1.3840(19)
C41 C42 1.3939(19)
C41 C46 1.3906(19)
C42 C43 1.381(2)
C43 C44 1.376(2)
C44 C45 1.384(2)
C45 C46 1.384(2)
C51 C52 1.3980(18)
C51 C56 1.3973(18)
C52 C53 1.3858(19)
C53 C54 1.385(2)
C54 C55 1.381(2)
C55 C56 1.3887(19)

loop_
_geom_torsion_atom_site_label_1
_geom_torsion_atom_site_label_2
_geom_torsion_atom_site_label_3
_geom_torsion_atom_site_label_4
_geom_torsion
N1 C1 C2 C3 -177.82(12)
N1 C1 C6 C5 178.56(11)
N1 C31 C32 C33 -179.82(14)
N1 C31 C36 C35 -179.67(12)
N1 C41 C42 C43 -177.93(14)
N1 C41 C46 C45 179.02(13)
C1 N1 C31 C32 36.21(18)
C1 N1 C31 C36 -143.35(13)
C1 N1 C41 C42 -148.88(13)
C1 N1 C41 C46 30.61(19)
C1 C2 C3 C4 -0.5(2)
C2 C1 C6 C5 -0.89(19)
C2 C3 C4 C5 -1.33(18)
C2 C3 C4 C7 178.62(11)
C3 C4 C5 C6 2.09(18)
C3 C4 C7 C8 70.72(16)
C3 C4 C7 C12 -112.50(13)
C4 C5 C6 C1 -0.99(19)
C4 C7 C8 C9 177.09(12)
C4 C7 C12 C11 -177.53(11)
C4 C7 C12 C13 2.98(17)
C5 C4 C7 C8 -109.33(14)
C5 C4 C7 C12 67.45(15)
C6 C1 C2 C3 1.6(2)
C7 C4 C5 C6 -177.86(11)
C7 C8 C9 C10 0.3(2)
C7 C12 C13 C14 -125.21(13)
C7 C12 C13 C51 58.21(15)
C8 C7 C12 C11 -0.70(17)
C8 C7 C12 C13 179.80(11)
C8 C9 C10 C11 -0.4(2)
C9 C10 C11 C12 0.0(2)
C10 C11 C12 C7 0.61(19)
C10 C11 C12 C13 -179.87(11)
C11 C12 C13 C14 55.29(15)
C11 C12 C13 C51 -121.29(12)
C12 C7 C8 C9 0.24(19)
C12 C13 C14 C15 -168.44(12)
C12 C13 C51 C52 -150.17(11)
C12 C13 C51 C56 30.60(16)
C13 C14 C15 C16 52.32(19)
C13 C14 C15 C20 -132.32(14)
C13 C51 C52 C53 -176.92(12)
C13 C51 C56 C55 177.35(12)
C14 C13 C51 C52 33.51(18)
C14 C13 C51 C56 -145.71(13)
C14 C15 C16 C17 176.77(12)
C14 C15 C20 C19 -174.97(12)
C14 C15 C20 C21 6.91(19)
C15 C16 C17 C18 -2.0(2)
C15 C20 C21 C22 -141.36(13)
C15 C20 C21 C26 40.29(18)
C16 C15 C20 C19 0.37(19)
C16 C15 C20 C21 -177.75(11)
C16 C17 C18 C19 1.0(2)
C17 C18 C19 C20 0.6(2)
C18 C19 C20 C15 -1.3(2)
C18 C19 C20 C21 176.87(12)
C19 C20 C21 C22 40.53(17)
C19 C20 C21 C26 -137.82(13)
C20 C15 C16 C17 1.28(19)
C20 C21 C22 C23 179.98(11)
C20 C21 C26 C25 -179.62(11)
C21 C22 C23 C24 -0.11(19)
C22 C21 C26 C25 1.99(18)
C22 C23 C24 C25 1.53(19)
C22 C23 C24 C27 -177.88(12)
C23 C24 C25 C26 -1.18(19)
C23 C24 C27 N2 148(4)
C24 C25 C26 C21 -0.61(19)
C25 C24 C27 N2 -32(4)
C26 C21 C22 C23 -1.62(18)
C27 C24 C25 C26 178.26(12)
C31 N1 C1 C2 -136.67(13)
C31 N1 C1 C6 43.88(18)
C31 N1 C41 C42 44.68(19)
C31 N1 C41 C46 -135.82(13)
C31 C32 C33 C34 -0.2(3)
C32 C31 C36 C35 0.8(2)
C32 C33 C34 C35 0.0(3)
C33 C34 C35 C36 0.5(2)
C34 C35 C36 C31 -0.9(2)
C36 C31 C32 C33 -0.2(2)
C41 N1 C1 C2 56.65(17)
C41 N1 C1 C6 -122.80(13)
C41 N1 C31 C32 -157.49(14)
C41 N1 C31 C36 22.95(19)
C41 C42 C43 C44 -1.6(2)
C42 C41 C46 C45 -1.5(2)
C42 C43 C44 C45 -0.6(3)
C43 C44 C45 C46 1.7(2)
C44 C45 C46 C41 -0.6(2)
C46 C41 C42 C43 2.6(2)
C51 C13 C14 C15 7.9(2)
C51 C52 C53 C54 -1.1(2)
C52 C51 C56 C55 -1.91(18)
C52 C53 C54 C55 -0.5(2)
C53 C54 C55 C56 0.9(2)
C54 C55 C56 C51 0.3(2)
C56 C51 C52 C53 2.32(18)
